data_2223653
loop_
_publ_author_name
'Gowda, B. Thimme'
'Tokar\<c\'ik, Miroslav'
'Ko\<z\'i\<sek, Jozef'
'Shakuntala, K.'
'Fuess, Hartmut'

_publ_section_title
;
 <i>N</i>-(3,4-Dimethylphenyl)maleamic acid
;
_journal_coeditor_code BT5110
_journal_issue 11
_journal_name_full 'Acta Crystallographica Section E'
_journal_page_first o2874
_journal_paper_doi 10.1107/S1600536809043682
_journal_volume 65
_journal_year 2009
_chemical_formula_iupac 'C12 H13 N O3'
_chemical_formula_moiety 'C12 H13 N O3'
_chemical_formula_sum 'C12 H13 N O3'
_chemical_formula_weight 219.23
_chemical_name_systematic
;
<i>N</i>-(3,4-Dimethylphenyl)maleamic acid
;
_space_group_IT_number 7
_symmetry_cell_setting monoclinic
_symmetry_space_group_name_Hall 'P -2yc'
_symmetry_space_group_name_H-M 'P 1 c 1'
_atom_sites_solution_hydrogens geom
_atom_sites_solution_primary direct
_atom_sites_solution_secondary difmap
_audit_creation_method 'WinGX routine CIF_UPDATE'
_cell_angle_alpha 90
_cell_angle_beta 110.207(2)
_cell_angle_gamma 90
_cell_formula_units_Z 8
_cell_length_a 11.9003(2)
_cell_length_b 12.9991(2)
_cell_length_c 15.2641(3)
_cell_measurement_reflns_used 31828
_cell_measurement_temperature 295(2)
_cell_measurement_theta_max 27.8165
_cell_measurement_theta_min 1.8808
_cell_volume 2215.92(7)
_computing_cell_refinement
;
CrysAlis Pro (Oxford Diffraction, 2009)
;
_computing_data_collection
;
CrysAlis Pro (Oxford Diffraction, 2009)
;
_computing_data_reduction
;
CrysAlis Pro (Oxford Diffraction, 2009)
;
_computing_molecular_graphics
;
ORTEP-3 (Farrugia, 1997) and DIAMOND (Brandenburg, 2002)
;
_computing_publication_material
;
SHELXL97 (Sheldrick, 2008), PLATON (Spek, 2009) and WinGX
(Farrugia, 1999)
;
_computing_structure_refinement 'SHELXL97 (Sheldrick, 2008)'
_computing_structure_solution 'SHELXS97 (Sheldrick, 2008)'
_diffrn_ambient_temperature 295(2)
_diffrn_detector_area_resol_mean 10.434
_diffrn_measured_fraction_theta_full 0.999
_diffrn_measured_fraction_theta_max 0.996
_diffrn_measurement_device_type 'Oxford Diffraction Xcalibur Ruby Gemini'
_diffrn_measurement_method \w
_diffrn_radiation_monochromator graphite
_diffrn_radiation_type MoK\a
_diffrn_radiation_wavelength 0.71073
_diffrn_reflns_av_R_equivalents 0.0275
_diffrn_reflns_limit_h_max 15
_diffrn_reflns_limit_h_min -15
_diffrn_reflns_limit_k_max 17
_diffrn_reflns_limit_k_min -17
_diffrn_reflns_limit_l_max 20
_diffrn_reflns_limit_l_min -20
_diffrn_reflns_number 67608
_diffrn_reflns_theta_full 25.65
_diffrn_reflns_theta_max 27.9
_diffrn_reflns_theta_min 2.12
_diffrn_standards_number 0
_exptl_absorpt_coefficient_mu 0.095
_exptl_absorpt_correction_T_max 0.965
_exptl_absorpt_correction_T_min 0.958
_exptl_absorpt_correction_type multi-scan
_exptl_absorpt_process_details '(CrysAlisPro; Oxford Diffraction, 2009)'
_exptl_crystal_colour colourless
_exptl_crystal_density_diffrn 1.314
_exptl_crystal_density_method 'not measured'
_exptl_crystal_description 'truncated square pyramid'
_exptl_crystal_F_000 928
_exptl_crystal_size_max 0.48
_exptl_crystal_size_mid 0.32
_exptl_crystal_size_min 0.31
_refine_diff_density_max 0.292
_refine_diff_density_min -0.159
_refine_ls_extinction_method none
_refine_ls_goodness_of_fit_ref 1.034
_refine_ls_hydrogen_treatment constr
_refine_ls_matrix_type full
_refine_ls_number_parameters 577
_refine_ls_number_reflns 5279
_refine_ls_number_restraints 10
_refine_ls_restrained_S_all 1.034
_refine_ls_R_factor_all 0.0567
_refine_ls_R_factor_gt 0.0444
_refine_ls_shift/su_max 0.001
_refine_ls_shift/su_mean 0.000
_refine_ls_structure_factor_coef Fsqd
_refine_ls_weighting_details 'calc w=1/[\s^2^(Fo^2^)+(0.0958P)^2^+0.0272P] where P=(Fo^2^+2Fc^2^)/3'
_refine_ls_weighting_scheme calc
_refine_ls_wR_factor_gt 0.1283
_refine_ls_wR_factor_ref 0.1335
_reflns_number_gt 4100
_reflns_number_total 5279
_reflns_threshold_expression I>2\s(I)
_cod_data_source_file bt5110.cif
_cod_data_source_block I
_cod_depositor_comments
;
The following automatic conversions were performed:
'_symmetry_cell_setting' value 'Monoclinic' changed to 'monoclinic'
according to '/home/saulius/struct/CIF-dictionaries/cif_core.dic'
dictionary named 'cif_core.dic' version 2.4.1 from 2010-06-29.

Automatic conversion script
Id: cif_fix_enum 1527 2010-12-29 10:47:43Z saulius 

The following automatic conversions were performed:

'_symmetry_cell_setting' value 'Monoclinic' changed to 'monoclinic'
according to /home/saulius/struct/CIF-dictionaries/cif_core.dic
dictionary named 'cif_core.dic' version 2.4.1 from 2010-06-29.

Automatic conversion script
Id: cif_fix_values 1715 2011-07-08 13:25:40Z adriana 
;
_cod_original_sg_symbol_H-M 'P c'
_cod_database_code 2223653
_cod_database_fobs_code 2223653

loop_
_symmetry_equiv_pos_as_xyz
'x, y, z'
'x, -y, z+1/2'

loop_
_atom_site_type_symbol
_atom_site_label
_atom_site_fract_x
_atom_site_fract_y
_atom_site_fract_z
_atom_site_U_iso_or_equiv
_atom_site_adp_type
_atom_site_calc_flag
_atom_site_refinement_flags
_atom_site_occupancy
_atom_site_disorder_assembly
_atom_site_disorder_group
C C1 0.5468(2) 0.4000(2) 0.1080(2) 0.0430(6) Uani d . 1 . .
C C2 0.6117(3) 0.4743(2) 0.0804(2) 0.0450(6) Uani d . 1 . .
H H2 0.5758 0.5365 0.056 0.054 Uiso calc R 1 . .
C C3 0.7309(3) 0.4559(2) 0.0893(2) 0.0462(7) Uani d . 1 . .
C C4 0.7851(3) 0.3631(2) 0.1243(2) 0.0474(7) Uani d . 1 . .
C C5 0.7189(3) 0.2888(2) 0.1513(2) 0.0493(7) Uani d . 1 . .
H H5 0.7544 0.2264 0.1755 0.059 Uiso calc R 1 . .
C C6 0.6006(3) 0.3075(2) 0.1423(2) 0.0484(7) Uani d . 1 . .
H H6 0.5571 0.2569 0.1596 0.058 Uiso calc R 1 . .
C C7 0.3634(3) 0.4981(2) 0.0983(2) 0.0468(6) Uani d . 1 . .
C C8 0.2429(3) 0.4810(3) 0.1042(3) 0.0564(8) Uani d . 1 . .
H H8 0.2164 0.4132 0.0976 0.068 Uiso calc R 1 . .
C C9 0.1684(3) 0.5495(2) 0.1176(3) 0.0585(8) Uani d . 1 . .
H H9 0.0983 0.5213 0.1212 0.07 Uiso calc R 1 . .
C C10 0.1759(3) 0.6647(2) 0.1281(2) 0.0524(7) Uani d . 1 . .
C C11 0.7982(3) 0.5385(2) 0.0590(3) 0.0589(8) Uani d . 1 . .
H H11A 0.8646 0.5613 0.1118 0.088 Uiso calc R 1 . .
H H11B 0.7457 0.5955 0.0336 0.088 Uiso calc R 1 . .
H H11C 0.8272 0.5115 0.0123 0.088 Uiso calc R 1 . .
C C12 0.9124(3) 0.3412(3) 0.1342(3) 0.0626(9) Uani d . 1 . .
H H12A 0.9338 0.2734 0.1594 0.094 Uiso calc PR 0.5 . .
H H12B 0.9639 0.3909 0.1754 0.094 Uiso calc PR 0.5 . .
H H12C 0.9211 0.3453 0.074 0.094 Uiso calc PR 0.5 . .
H H12D 0.9455 0.3996 0.1131 0.094 Uiso calc PR 0.5 . .
H H12E 0.9153 0.2822 0.0972 0.094 Uiso calc PR 0.5 . .
H H12F 0.9581 0.3278 0.1985 0.094 Uiso calc PR 0.5 . .
N N1 0.4259(2) 0.41119(17) 0.10310(19) 0.0495(6) Uani d . 1 . .
H H1 0.3879 0.3549 0.1032 0.059 Uiso calc R 1 . .
O O1 0.40148(19) 0.58444(16) 0.08902(19) 0.0609(6) Uani d . 1 . .
O O2 0.2602(2) 0.71471(17) 0.1095(2) 0.0745(7) Uani d . 1 . .
H H2A 0.3048 0.671 0.092 0.089 Uiso calc R 1 . .
O O3 0.1018(2) 0.70943(18) 0.1511(2) 0.0708(7) Uani d . 1 . .
C C21 -0.0264(2) 0.63766(18) 0.36357(17) 0.0369(5) Uani d U 1 . .
C C22 -0.0921(3) 0.7141(2) 0.38831(19) 0.0388(6) Uani d . 1 . .
H H22 -0.0562 0.7768 0.4112 0.047 Uiso calc R 1 . .
C C23 -0.2114(2) 0.69692(19) 0.37893(18) 0.0382(6) Uani d . 1 . .
C C24 -0.2663(2) 0.6027(2) 0.34333(18) 0.0405(6) Uani d . 1 . .
C C25 -0.1979(3) 0.5278(2) 0.3203(2) 0.0480(7) Uani d . 1 . .
H H25 -0.2328 0.4647 0.2978 0.058 Uiso calc R 1 . .
C C26 -0.0802(3) 0.5444(2) 0.3298(2) 0.0471(7) Uani d . 1 . .
H H26 -0.0366 0.4931 0.3135 0.056 Uiso calc R 1 . .
C C27 0.1559(3) 0.7351(2) 0.3711(2) 0.0429(6) Uani d . 1 . .
C C28 0.2785(3) 0.7178(2) 0.3698(2) 0.0505(7) Uani d . 1 . .
H H28 0.3061 0.6503 0.3785 0.061 Uiso calc R 1 . .
C C29 0.3543(3) 0.7882(2) 0.3577(3) 0.0552(8) Uani d . 1 . .
H H29 0.4274 0.7609 0.3597 0.066 Uiso calc R 1 . .
C C30 0.3450(3) 0.8997(2) 0.3418(2) 0.0511(7) Uani d . 1 . .
C C31 -0.2811(3) 0.7797(2) 0.4058(2) 0.0525(7) Uani d . 1 . .
H H31A -0.2289 0.8363 0.4332 0.079 Uiso calc R 1 . .
H H31B -0.3142 0.7529 0.4503 0.079 Uiso calc R 1 . .
H H31C -0.3447 0.8029 0.3513 0.079 Uiso calc R 1 . .
C C32 -0.3959(3) 0.5826(3) 0.3293(2) 0.0548(7) Uani d . 1 . .
H H32A -0.415 0.5124 0.3107 0.082 Uiso calc R 1 . .
H H32B -0.4455 0.6275 0.2816 0.082 Uiso calc R 1 . .
H H32C -0.41 0.5952 0.3866 0.082 Uiso calc R 1 . .
N N2 0.09531(19) 0.64905(16) 0.37116(16) 0.0417(5) Uani d U 1 . .
H H2N 0.1352 0.5928 0.3765 0.05 Uiso calc R 1 . .
O O21 0.11403(19) 0.82277(15) 0.37276(19) 0.0594(6) Uani d . 1 . .
O O22 0.2552(2) 0.95070(16) 0.3502(2) 0.0701(8) Uani d . 1 . .
H H22A 0.2037 0.9074 0.3597 0.084 Uiso calc R 1 . .
O O23 0.4227(2) 0.94389(17) 0.3212(2) 0.0689(7) Uani d . 1 . .
C C41 0.6529(2) 0.13584(19) 0.35178(18) 0.0367(5) Uani d . 1 . .
C C42 0.7424(3) 0.2090(2) 0.3831(2) 0.0413(6) Uani d U 1 . .
H H42 0.7261 0.2714 0.406 0.05 Uiso calc R 1 . .
C C43 0.8552(2) 0.1909(2) 0.38079(19) 0.0400(5) Uani d U 1 . .
C C44 0.8820(2) 0.0970(2) 0.3492(2) 0.0408(6) Uani d . 1 . .
C C45 0.7941(3) 0.0228(2) 0.3204(2) 0.0488(7) Uani d . 1 . .
H H45 0.8121 -0.0407 0.3004 0.059 Uiso calc R 1 . .
C C46 0.6794(2) 0.04100(19) 0.3205(2) 0.0441(6) Uani d . 1 . .
H H46 0.6206 -0.0094 0.3 0.053 Uiso calc R 1 . .
C C47 0.4769(2) 0.23407(19) 0.3576(2) 0.0428(6) Uani d . 1 . .
C C48 0.3514(3) 0.2177(2) 0.3524(3) 0.0518(7) Uani d . 1 . .
H H48 0.3262 0.1496 0.3481 0.062 Uiso calc R 1 . .
C C49 0.2708(3) 0.2873(2) 0.3530(3) 0.0578(8) Uani d . 1 . .
H H49 0.1977 0.2596 0.3505 0.069 Uiso calc R 1 . .
C C50 0.2750(3) 0.4020(2) 0.3570(2) 0.0538(7) Uani d . 1 . .
C C51 0.9488(3) 0.2750(2) 0.4126(3) 0.0619(9) Uani d . 1 . .
H H51A 0.9188 0.3299 0.4405 0.093 Uiso calc R 1 . .
H H51B 0.9664 0.3009 0.3599 0.093 Uiso calc R 1 . .
H H51C 1.0204 0.2475 0.4576 0.093 Uiso calc R 1 . .
C C52 1.0043(3) 0.0740(3) 0.3436(3) 0.0600(8) Uani d . 1 . .
H H52A 1.0097 0.0021 0.3313 0.09 Uiso calc R 1 . .
H H52B 1.0652 0.0917 0.4017 0.09 Uiso calc R 1 . .
H H52C 1.0154 0.1137 0.2941 0.09 Uiso calc R 1 . .
N N3 0.53418(19) 0.14672(16) 0.35181(16) 0.0420(5) Uani d . 1 . .
H H3N 0.4942 0.0907 0.3476 0.05 Uiso calc R 1 . .
O O41 0.52359(19) 0.31979(15) 0.3658(2) 0.0668(7) Uani d . 1 . .
O O42 0.3700(2) 0.45152(16) 0.3612(2) 0.0663(7) Uani d . 1 . .
H H42A 0.4274 0.4076 0.3639 0.08 Uiso calc R 1 . .
O O43 0.1861(2) 0.44801(18) 0.3567(2) 0.0835(9) Uani d . 1 . .
C C61 -0.1341(3) 0.8982(2) 0.11567(19) 0.0422(6) Uani d . 1 . .
C C62 -0.2221(3) 0.9730(2) 0.0861(2) 0.0452(6) Uani d U 1 . .
H H62 -0.2043 1.0366 0.0661 0.054 Uiso calc R 1 . .
C C63 -0.3375(3) 0.9533(2) 0.0862(2) 0.0468(6) Uani d U 1 . .
C C64 -0.3650(3) 0.8579(2) 0.1163(2) 0.0489(7) Uani d U 1 . .
C C65 -0.2730(3) 0.7836(2) 0.1469(2) 0.0507(7) Uani d U 1 . .
H H65 -0.2894 0.7198 0.1673 0.061 Uiso calc R 1 . .
C C66 -0.1596(3) 0.8041(2) 0.1469(2) 0.0502(7) Uani d U 1 . .
H H66 -0.0998 0.7546 0.1679 0.06 Uiso calc R 1 . .
C C67 0.0405(3) 0.9968(2) 0.1050(2) 0.0466(7) Uani d . 1 . .
C C68 0.1659(3) 0.9812(2) 0.1108(2) 0.0523(8) Uani d . 1 . .
H H68 0.1915 0.9132 0.115 0.063 Uiso calc R 1 . .
C C69 0.2463(3) 1.0512(2) 0.1108(3) 0.0615(8) Uani d . 1 . .
H H69 0.3196 1.0235 0.1137 0.074 Uiso calc R 1 . .
C C70 0.2430(3) 1.1660(2) 0.1070(3) 0.0554(8) Uani d . 1 . .
C C71 -0.4309(3) 1.0354(3) 0.0559(3) 0.0679(9) Uani d . 1 . .
H H71A -0.4987 1.0102 0.0055 0.102 Uiso calc R 1 . .
H H71B -0.3985 1.0946 0.0354 0.102 Uiso calc R 1 . .
H H71C -0.4555 1.0542 0.1074 0.102 Uiso calc R 1 . .
C C72 -0.4875(3) 0.8336(3) 0.1182(3) 0.0653(9) Uani d U 1 . .
H H72A -0.4884 0.7648 0.1407 0.098 Uiso calc PR 0.5 . .
H H72B -0.5452 0.8394 0.0562 0.098 Uiso calc PR 0.5 . .
H H72C -0.5074 0.8812 0.1587 0.098 Uiso calc PR 0.5 . .
H H72D -0.5389 0.8921 0.0964 0.098 Uiso calc PR 0.5 . .
H H72E -0.4821 0.8175 0.1809 0.098 Uiso calc PR 0.5 . .
H H72F -0.5199 0.7757 0.0784 0.098 Uiso calc PR 0.5 . .
N N4 -0.0147(2) 0.91139(17) 0.11665(17) 0.0450(5) Uani d . 1 . .
H H4N 0.0278 0.8563 0.1261 0.054 Uiso calc R 1 . .
O O61 -0.0095(2) 1.08224(16) 0.0903(2) 0.0649(6) Uani d . 1 . .
O O62 0.1442(2) 1.21427(16) 0.09843(19) 0.0637(6) Uani d . 1 . .
H H62A 0.0882 1.1694 0.0969 0.076 Uiso calc R 1 . .
O O63 0.3342(2) 1.21084(19) 0.1144(3) 0.0878(9) Uani d . 1 . .

loop_
_atom_site_aniso_label
_atom_site_aniso_U_11
_atom_site_aniso_U_22
_atom_site_aniso_U_33
_atom_site_aniso_U_12
_atom_site_aniso_U_13
_atom_site_aniso_U_23
C1 0.0381(14) 0.0391(13) 0.0533(15) -0.0002(11) 0.0177(12) -0.0032(11)
C2 0.0439(16) 0.0392(14) 0.0527(16) -0.0027(12) 0.0178(13) 0.0025(12)
C3 0.0528(18) 0.0398(14) 0.0507(17) -0.0023(12) 0.0238(14) -0.0044(11)
C4 0.0418(16) 0.0443(15) 0.0589(17) 0.0038(12) 0.0209(14) -0.0069(12)
C5 0.0468(16) 0.0394(14) 0.0616(18) 0.0040(12) 0.0187(15) 0.0006(13)
C6 0.0461(17) 0.0347(13) 0.0676(19) 0.0014(12) 0.0240(14) 0.0011(12)
C7 0.0356(14) 0.0372(14) 0.0689(18) 0.0015(11) 0.0196(13) 0.0007(12)
C8 0.0403(16) 0.0445(16) 0.085(2) -0.0039(13) 0.0220(16) -0.0029(15)
C9 0.0415(16) 0.0452(16) 0.093(2) -0.0009(13) 0.0282(16) 0.0067(15)
C10 0.0465(16) 0.0411(15) 0.0701(19) 0.0039(13) 0.0209(14) 0.0039(13)
C11 0.0536(18) 0.0518(17) 0.082(2) -0.0080(14) 0.0370(17) -0.0011(15)
C12 0.0453(18) 0.065(2) 0.080(2) 0.0038(15) 0.0249(17) -0.0128(16)
N1 0.0429(13) 0.0365(12) 0.0731(16) -0.0020(10) 0.0253(12) -0.0008(11)
O1 0.0457(11) 0.0383(10) 0.1082(18) -0.0021(9) 0.0386(12) -0.0003(11)
O2 0.0640(16) 0.0378(12) 0.137(2) 0.0040(10) 0.0545(16) 0.0031(12)
O3 0.0603(14) 0.0574(14) 0.1057(18) 0.0152(11) 0.0428(14) 0.0056(12)
C21 0.0358(13) 0.0307(12) 0.0480(15) 0.0021(10) 0.0194(11) -0.0004(10)
C22 0.0402(14) 0.0299(12) 0.0512(15) -0.0014(10) 0.0220(12) -0.0030(10)
C23 0.0389(14) 0.0327(12) 0.0469(15) 0.0058(10) 0.0197(12) 0.0027(10)
C24 0.0396(14) 0.0398(14) 0.0453(14) -0.0043(11) 0.0187(12) 0.0004(11)
C25 0.0519(18) 0.0355(13) 0.0623(19) -0.0108(12) 0.0270(15) -0.0101(12)
C26 0.0515(17) 0.0333(13) 0.0658(18) -0.0012(11) 0.0323(14) -0.0067(11)
C27 0.0430(15) 0.0326(13) 0.0592(17) 0.0004(11) 0.0256(13) -0.0017(11)
C28 0.0410(15) 0.0294(12) 0.087(2) 0.0030(11) 0.0293(15) -0.0044(13)
C29 0.0320(14) 0.0447(16) 0.095(2) -0.0003(12) 0.0291(15) -0.0055(15)
C30 0.0359(15) 0.0408(15) 0.078(2) -0.0089(12) 0.0219(14) -0.0089(13)
C31 0.0512(17) 0.0390(14) 0.076(2) 0.0089(12) 0.0335(16) -0.0027(13)
C32 0.0438(16) 0.0537(17) 0.0700(19) -0.0067(14) 0.0238(15) -0.0015(14)
N2 0.0338(11) 0.0292(10) 0.0679(15) 0.0024(8) 0.0249(11) -0.0017(9)
O21 0.0489(11) 0.0289(9) 0.1141(18) 0.0038(8) 0.0455(12) -0.0007(10)
O22 0.0547(15) 0.0347(11) 0.137(2) -0.0010(9) 0.0542(16) 0.0025(12)
O23 0.0545(13) 0.0493(12) 0.1149(19) -0.0133(11) 0.0444(13) -0.0027(12)
C41 0.0361(14) 0.0295(11) 0.0482(15) 0.0044(10) 0.0190(11) 0.0018(10)
C42 0.0459(15) 0.0303(12) 0.0509(15) 0.0042(10) 0.0207(12) -0.0038(10)
C43 0.0354(13) 0.0326(12) 0.0511(15) 0.0018(10) 0.0140(12) -0.0004(11)
C44 0.0352(14) 0.0378(13) 0.0527(15) 0.0093(10) 0.0191(12) 0.0015(11)
C45 0.0478(16) 0.0313(12) 0.072(2) 0.0049(11) 0.0273(15) -0.0074(12)
C46 0.0387(14) 0.0286(12) 0.0659(18) 0.0019(10) 0.0191(13) -0.0042(11)
C47 0.0380(14) 0.0272(12) 0.0672(18) 0.0044(10) 0.0231(13) 0.0005(11)
C48 0.0461(16) 0.0309(13) 0.088(2) -0.0034(12) 0.0348(16) -0.0037(13)
C49 0.0366(15) 0.0439(16) 0.102(2) -0.0010(13) 0.0352(16) -0.0026(16)
C50 0.0421(16) 0.0385(15) 0.086(2) 0.0077(12) 0.0284(15) -0.0023(13)
C51 0.0411(16) 0.0489(17) 0.094(3) -0.0070(12) 0.0208(17) -0.0182(16)
C52 0.0401(17) 0.0526(17) 0.095(2) 0.0091(13) 0.0330(16) -0.0054(16)
N3 0.0379(12) 0.0271(10) 0.0672(15) 0.0036(9) 0.0263(11) -0.0011(9)
O41 0.0426(11) 0.0301(10) 0.138(2) 0.0009(9) 0.0438(13) -0.0023(11)
O42 0.0481(13) 0.0353(11) 0.124(2) 0.0050(9) 0.0399(14) -0.0040(11)
O43 0.0504(14) 0.0443(12) 0.166(3) 0.0117(10) 0.0500(17) -0.0096(14)
C61 0.0403(15) 0.0354(13) 0.0528(16) -0.0049(11) 0.0187(13) -0.0022(11)
C62 0.0409(14) 0.0365(13) 0.0579(17) -0.0006(11) 0.0167(13) 0.0060(12)
C63 0.0440(15) 0.0406(14) 0.0541(16) 0.0000(12) 0.0148(13) 0.0023(12)
C64 0.0454(15) 0.0376(14) 0.0648(18) -0.0070(11) 0.0206(14) -0.0049(12)
C65 0.0520(16) 0.0375(14) 0.067(2) -0.0064(12) 0.0262(16) 0.0011(13)
C66 0.0562(17) 0.0351(14) 0.0647(18) 0.0001(12) 0.0279(15) 0.0029(12)
C67 0.0427(16) 0.0385(14) 0.0654(18) -0.0033(11) 0.0273(14) -0.0005(12)
C68 0.0423(16) 0.0370(14) 0.085(2) 0.0015(12) 0.0310(15) 0.0033(14)
C69 0.0459(17) 0.0450(17) 0.101(3) -0.0004(14) 0.0351(17) 0.0058(17)
C70 0.0466(17) 0.0437(16) 0.078(2) -0.0024(14) 0.0241(15) 0.0061(14)
C71 0.0435(17) 0.0501(17) 0.108(3) 0.0048(13) 0.0232(18) 0.0119(17)
C72 0.0508(18) 0.0541(19) 0.091(3) -0.0094(15) 0.0245(18) -0.0014(17)
N4 0.0408(12) 0.0311(11) 0.0658(15) 0.0031(9) 0.0220(12) 0.0025(9)
O61 0.0446(11) 0.0361(10) 0.1192(19) 0.0011(9) 0.0348(12) 0.0126(11)
O62 0.0484(13) 0.0386(11) 0.1059(18) 0.0005(9) 0.0288(13) 0.0048(11)
O63 0.0550(15) 0.0537(14) 0.164(3) -0.0110(11) 0.0502(17) 0.0081(16)

loop_
_atom_type_symbol
_atom_type_description
_atom_type_scat_dispersion_real
_atom_type_scat_dispersion_imag
_atom_type_scat_source
C C 0.0033 0 'International Tables Vol C Tables 4.2.6.8 and 6.1.1.4'
H H 0 0 'International Tables Vol C Tables 4.2.6.8 and 6.1.1.4'
N N 0.0061 0 'International Tables Vol C Tables 4.2.6.8 and 6.1.1.4'
O O 0.0106 0 'International Tables Vol C Tables 4.2.6.8 and 6.1.1.4'

loop_
_geom_angle_atom_site_label_1
_geom_angle_atom_site_label_2
_geom_angle_atom_site_label_3
_geom_angle_site_symmetry_1
_geom_angle_site_symmetry_3
_geom_angle
_geom_angle_publ_flag
C6 C1 C2 . . 119.2(3) ?
C6 C1 N1 . . 116.0(3) ?
C2 C1 N1 . . 124.8(3) ?
C1 C2 C3 . . 120.2(3) ?
C1 C2 H2 . . 119.9 ?
C3 C2 H2 . . 119.9 ?
C4 C3 C2 . . 120.5(3) ?
C4 C3 C11 . . 121.0(3) ?
C2 C3 C11 . . 118.5(3) ?
C3 C4 C5 . . 118.9(3) ?
C3 C4 C12 . . 121.6(3) ?
C5 C4 C12 . . 119.5(3) ?
C6 C5 C4 . . 120.4(3) ?
C6 C5 H5 . . 119.8 ?
C4 C5 H5 . . 119.8 ?
C1 C6 C5 . . 120.8(3) ?
C1 C6 H6 . . 119.6 ?
C5 C6 H6 . . 119.6 ?
O1 C7 N1 . . 123.5(3) ?
O1 C7 C8 . . 122.9(3) ?
N1 C7 C8 . . 113.6(2) ?
C9 C8 C7 . . 128.5(3) ?
C9 C8 H8 . . 115.8 ?
C7 C8 H8 . . 115.8 ?
C8 C9 C10 . . 131.9(3) ?
C8 C9 H9 . . 114 ?
C10 C9 H9 . . 114 ?
O3 C10 O2 . . 121.1(3) ?
O3 C10 C9 . . 119.2(3) ?
O2 C10 C9 . . 119.6(3) ?
C3 C11 H11A . . 109.5 ?
C3 C11 H11B . . 109.5 ?
H11A C11 H11B . . 109.5 ?
C3 C11 H11C . . 109.5 ?
H11A C11 H11C . . 109.5 ?
H11B C11 H11C . . 109.5 ?
C4 C12 H12A . . 109.5 ?
C4 C12 H12B . . 109.5 ?
H12A C12 H12B . . 109.5 ?
C4 C12 H12C . . 109.5 ?
H12A C12 H12C . . 109.5 ?
H12B C12 H12C . . 109.5 ?
C4 C12 H12D . . 109.5 ?
H12A C12 H12D . . 141.1 ?
H12B C12 H12D . . 56.3 ?
H12C C12 H12D . . 56.3 ?
C4 C12 H12E . . 109.5 ?
H12A C12 H12E . . 56.3 ?
H12B C12 H12E . . 141.1 ?
H12C C12 H12E . . 56.3 ?
H12D C12 H12E . . 109.5 ?
C4 C12 H12F . . 109.5 ?
H12A C12 H12F . . 56.3 ?
H12B C12 H12F . . 56.3 ?
H12C C12 H12F . . 141.1 ?
H12D C12 H12F . . 109.5 ?
H12E C12 H12F . . 109.5 ?
C7 N1 C1 . . 128.4(2) ?
C7 N1 H1 . . 115.8 ?
C1 N1 H1 . . 115.8 ?
C10 O2 H2A . . 109.5 ?
C26 C21 C22 . . 119.6(2) ?
C26 C21 N2 . . 116.7(2) ?
C22 C21 N2 . . 123.7(2) ?
C23 C22 C21 . . 120.3(2) ?
C23 C22 H22 . . 119.9 ?
C21 C22 H22 . . 119.9 ?
C22 C23 C24 . . 120.0(2) ?
C22 C23 C31 . . 119.8(2) ?
C24 C23 C31 . . 120.2(2) ?
C25 C24 C23 . . 118.2(2) ?
C25 C24 C32 . . 120.2(3) ?
C23 C24 C32 . . 121.5(2) ?
C26 C25 C24 . . 121.8(3) ?
C26 C25 H25 . . 119.1 ?
C24 C25 H25 . . 119.1 ?
C25 C26 C21 . . 120.0(2) ?
C25 C26 H26 . . 120 ?
C21 C26 H26 . . 120 ?
O21 C27 N2 . . 123.2(3) ?
O21 C27 C28 . . 122.7(2) ?
N2 C27 C28 . . 114.1(2) ?
C29 C28 C27 . . 127.6(3) ?
C29 C28 H28 . . 116.2 ?
C27 C28 H28 . . 116.2 ?
C28 C29 C30 . . 132.9(3) ?
C28 C29 H29 . . 113.6 ?
C30 C29 H29 . . 113.6 ?
O23 C30 O22 . . 120.5(3) ?
O23 C30 C29 . . 119.1(3) ?
O22 C30 C29 . . 120.3(3) ?
C23 C31 H31A . . 109.5 ?
C23 C31 H31B . . 109.5 ?
H31A C31 H31B . . 109.5 ?
C23 C31 H31C . . 109.5 ?
H31A C31 H31C . . 109.5 ?
H31B C31 H31C . . 109.5 ?
C24 C32 H32A . . 109.5 ?
C24 C32 H32B . . 109.5 ?
H32A C32 H32B . . 109.5 ?
C24 C32 H32C . . 109.5 ?
H32A C32 H32C . . 109.5 ?
H32B C32 H32C . . 109.5 ?
C27 N2 C21 . . 128.7(2) ?
C27 N2 H2N . . 115.7 ?
C21 N2 H2N . . 115.7 ?
C30 O22 H22A . . 109.5 ?
C42 C41 C46 . . 119.2(2) ?
C42 C41 N3 . . 125.4(2) ?
C46 C41 N3 . . 115.4(2) ?
C43 C42 C41 . . 121.0(2) ?
C43 C42 H42 . . 119.5 ?
C41 C42 H42 . . 119.5 ?
C42 C43 C44 . . 120.2(2) ?
C42 C43 C51 . . 119.0(2) ?
C44 C43 C51 . . 120.9(2) ?
C45 C44 C43 . . 119.1(2) ?
C45 C44 C52 . . 118.7(2) ?
C43 C44 C52 . . 122.2(3) ?
C44 C45 C46 . . 121.3(2) ?
C44 C45 H45 . . 119.4 ?
C46 C45 H45 . . 119.4 ?
C45 C46 C41 . . 119.3(2) ?
C45 C46 H46 . . 120.3 ?
C41 C46 H46 . . 120.3 ?
O41 C47 N3 . . 123.3(3) ?
O41 C47 C48 . . 123.1(2) ?
N3 C47 C48 . . 113.6(2) ?
C49 C48 C47 . . 128.5(3) ?
C49 C48 H48 . . 115.8 ?
C47 C48 H48 . . 115.8 ?
C48 C49 C50 . . 132.1(3) ?
C48 C49 H49 . . 114 ?
C50 C49 H49 . . 114 ?
O43 C50 O42 . . 120.4(3) ?
O43 C50 C49 . . 118.3(3) ?
O42 C50 C49 . . 121.3(3) ?
C43 C51 H51A . . 109.5 ?
C43 C51 H51B . . 109.5 ?
H51A C51 H51B . . 109.5 ?
C43 C51 H51C . . 109.5 ?
H51A C51 H51C . . 109.5 ?
H51B C51 H51C . . 109.5 ?
C44 C52 H52A . . 109.5 ?
C44 C52 H52B . . 109.5 ?
H52A C52 H52B . . 109.5 ?
C44 C52 H52C . . 109.5 ?
H52A C52 H52C . . 109.5 ?
H52B C52 H52C . . 109.5 ?
C47 N3 C41 . . 127.8(2) ?
C47 N3 H3N . . 116.1 ?
C41 N3 H3N . . 116.1 ?
C50 O42 H42A . . 109.5 ?
C66 C61 C62 . . 120.1(3) ?
C66 C61 N4 . . 116.0(3) ?
C62 C61 N4 . . 123.9(2) ?
C61 C62 C63 . . 120.2(3) ?
C61 C62 H62 . . 119.9 ?
C63 C62 H62 . . 119.9 ?
C62 C63 C64 . . 120.2(3) ?
C62 C63 C71 . . 119.7(3) ?
C64 C63 C71 . . 120.1(3) ?
C63 C64 C65 . . 118.2(3) ?
C63 C64 C72 . . 122.0(3) ?
C65 C64 C72 . . 119.8(3) ?
C66 C65 C64 . . 121.0(3) ?
C66 C65 H65 . . 119.5 ?
C64 C65 H65 . . 119.5 ?
C65 C66 C61 . . 120.2(3) ?
C65 C66 H66 . . 119.9 ?
C61 C66 H66 . . 119.9 ?
O61 C67 N4 . . 122.8(3) ?
O61 C67 C68 . . 123.0(2) ?
N4 C67 C68 . . 114.3(2) ?
C69 C68 C67 . . 128.4(3) ?
C69 C68 H68 . . 115.8 ?
C67 C68 H68 . . 115.8 ?
C68 C69 C70 . . 132.8(3) ?
C68 C69 H69 . . 113.6 ?
C70 C69 H69 . . 113.6 ?
O63 C70 O62 . . 122.1(3) ?
O63 C70 C69 . . 118.0(3) ?
O62 C70 C69 . . 119.9(3) ?
C63 C71 H71A . . 109.5 ?
C63 C71 H71B . . 109.5 ?
H71A C71 H71B . . 109.5 ?
C63 C71 H71C . . 109.5 ?
H71A C71 H71C . . 109.5 ?
H71B C71 H71C . . 109.5 ?
C64 C72 H72A . . 109.5 ?
C64 C72 H72B . . 109.5 ?
H72A C72 H72B . . 109.5 ?
C64 C72 H72C . . 109.5 ?
H72A C72 H72C . . 109.5 ?
H72B C72 H72C . . 109.5 ?
C64 C72 H72D . . 109.5 ?
H72A C72 H72D . . 141.1 ?
H72B C72 H72D . . 56.3 ?
H72C C72 H72D . . 56.3 ?
C64 C72 H72E . . 109.5 ?
H72A C72 H72E . . 56.3 ?
H72B C72 H72E . . 141.1 ?
H72C C72 H72E . . 56.3 ?
H72D C72 H72E . . 109.5 ?
C64 C72 H72F . . 109.5 ?
H72A C72 H72F . . 56.3 ?
H72B C72 H72F . . 56.3 ?
H72C C72 H72F . . 141.1 ?
H72D C72 H72F . . 109.5 ?
H72E C72 H72F . . 109.5 ?
C67 N4 C61 . . 129.3(2) ?
C67 N4 H4N . . 115.4 ?
C61 N4 H4N . . 115.4 ?
C70 O62 H62A . . 109.5 ?

loop_
_geom_bond_atom_site_label_1
_geom_bond_atom_site_label_2
_geom_bond_site_symmetry_2
_geom_bond_distance
_geom_bond_publ_flag
C1 C6 . 1.378(4) ?
C1 C2 . 1.390(4) ?
C1 N1 . 1.423(4) ?
C2 C3 . 1.399(5) ?
C2 H2 . 0.93 ?
C3 C4 . 1.385(4) ?
C3 C11 . 1.505(4) ?
C4 C5 . 1.395(4) ?
C4 C12 . 1.498(4) ?
C5 C6 . 1.388(4) ?
C5 H5 . 0.93 ?
C6 H6 . 0.93 ?
C7 O1 . 1.237(3) ?
C7 N1 . 1.341(4) ?
C7 C8 . 1.483(4) ?
C8 C9 . 1.322(5) ?
C8 H8 . 0.93 ?
C9 C10 . 1.505(4) ?
C9 H9 . 0.93 ?
C10 O3 . 1.206(4) ?
C10 O2 . 1.306(4) ?
C11 H11A . 0.96 ?
C11 H11B . 0.96 ?
C11 H11C . 0.96 ?
C12 H12A . 0.96 ?
C12 H12B . 0.96 ?
C12 H12C . 0.96 ?
C12 H12D . 0.96 ?
C12 H12E . 0.96 ?
C12 H12F . 0.96 ?
N1 H1 . 0.86 ?
O2 H2A . 0.88 ?
C21 C26 . 1.384(4) ?
C21 C22 . 1.395(3) ?
C21 N2 . 1.420(3) ?
C22 C23 . 1.394(4) ?
C22 H22 . 0.93 ?
C23 C24 . 1.406(4) ?
C23 C31 . 1.500(4) ?
C24 C25 . 1.390(4) ?
C24 C32 . 1.505(4) ?
C25 C26 . 1.375(4) ?
C25 H25 . 0.93 ?
C26 H26 . 0.93 ?
C27 O21 . 1.247(3) ?
C27 N2 . 1.332(3) ?
C27 C28 . 1.483(4) ?
C28 C29 . 1.343(4) ?
C28 H28 . 0.93 ?
C29 C30 . 1.467(4) ?
C29 H29 . 0.93 ?
C30 O23 . 1.218(4) ?
C30 O22 . 1.301(4) ?
C31 H31A . 0.96 ?
C31 H31B . 0.96 ?
C31 H31C . 0.96 ?
C32 H32A . 0.96 ?
C32 H32B . 0.96 ?
C32 H32C . 0.96 ?
N2 H2N . 0.86 ?
O22 H22A . 0.88 ?
C41 C42 . 1.384(4) ?
C41 C46 . 1.397(4) ?
C41 N3 . 1.420(3) ?
C42 C43 . 1.374(4) ?
C42 H42 . 0.93 ?
C43 C44 . 1.389(4) ?
C43 C51 . 1.516(4) ?
C44 C45 . 1.379(4) ?
C44 C52 . 1.518(4) ?
C45 C46 . 1.386(4) ?
C45 H45 . 0.93 ?
C46 H46 . 0.93 ?
C47 O41 . 1.232(3) ?
C47 N3 . 1.343(3) ?
C47 C48 . 1.483(4) ?
C48 C49 . 1.320(4) ?
C48 H48 . 0.93 ?
C49 C50 . 1.493(4) ?
C49 H49 . 0.93 ?
C50 O43 . 1.214(3) ?
C50 O42 . 1.283(4) ?
C51 H51A . 0.96 ?
C51 H51B . 0.96 ?
C51 H51C . 0.96 ?
C52 H52A . 0.96 ?
C52 H52B . 0.96 ?
C52 H52C . 0.96 ?
N3 H3N . 0.86 ?
O42 H42A . 0.88 ?
C61 C66 . 1.384(4) ?
C61 C62 . 1.385(4) ?
C61 N4 . 1.426(4) ?
C62 C63 . 1.398(4) ?
C62 H62 . 0.93 ?
C63 C64 . 1.400(4) ?
C63 C71 . 1.494(4) ?
C64 C65 . 1.413(4) ?
C64 C72 . 1.502(4) ?
C65 C66 . 1.377(5) ?
C65 H65 . 0.93 ?
C66 H66 . 0.93 ?
C67 O61 . 1.243(3) ?
C67 N4 . 1.333(3) ?
C67 C68 . 1.479(4) ?
C68 C69 . 1.321(4) ?
C68 H68 . 0.93 ?
C69 C70 . 1.493(4) ?
C69 H69 . 0.93 ?
C70 O63 . 1.203(4) ?
C70 O62 . 1.299(4) ?
C71 H71A . 0.96 ?
C71 H71B . 0.96 ?
C71 H71C . 0.96 ?
C72 H72A . 0.96 ?
C72 H72B . 0.96 ?
C72 H72C . 0.96 ?
C72 H72D . 0.96 ?
C72 H72E . 0.96 ?
C72 H72F . 0.96 ?
N4 H4N . 0.86 ?
O62 H62A . 0.88 ?

loop_
_geom_hbond_atom_site_label_D
_geom_hbond_atom_site_label_H
_geom_hbond_atom_site_label_A
_geom_hbond_site_symmetry_A
_geom_hbond_distance_DH
_geom_hbond_distance_HA
_geom_hbond_distance_DA
_geom_hbond_angle_DHA
N1 H1 O63 1_545 0.86 2.00 2.851(3) 168
N2 H2N O43 . 0.86 2.03 2.865(3) 163
N3 H3N O23 1_545 0.86 2.07 2.916(3) 167
N4 H4N O3 . 0.86 2.08 2.930(3) 169
O2 H2A O1 . 0.88 1.62 2.481(3) 165
O22 H22A O21 . 0.88 1.59 2.471(3) 176
O42 H42A O41 . 0.88 1.61 2.487(3) 175
O62 H62A O61 . 0.88 1.6 2.480(3) 176

loop_
_geom_torsion_atom_site_label_1
_geom_torsion_atom_site_label_2
_geom_torsion_atom_site_label_3
_geom_torsion_atom_site_label_4
_geom_torsion_site_symmetry_1
_geom_torsion_site_symmetry_2
_geom_torsion_site_symmetry_3
_geom_torsion_site_symmetry_4
_geom_torsion
_geom_torsion_publ_flag
C6 C1 C2 C3 . . . . -1.3(4) ?
N1 C1 C2 C3 . . . . 179.2(3) ?
C1 C2 C3 C4 . . . . 0.9(4) ?
C1 C2 C3 C11 . . . . -179.8(3) ?
C2 C3 C4 C5 . . . . -0.6(4) ?
C11 C3 C4 C5 . . . . -179.9(3) ?
C2 C3 C4 C12 . . . . 179.8(3) ?
C11 C3 C4 C12 . . . . 0.4(4) ?
C3 C4 C5 C6 . . . . 0.6(5) ?
C12 C4 C5 C6 . . . . -179.7(3) ?
C2 C1 C6 C5 . . . . 1.4(4) ?
N1 C1 C6 C5 . . . . -179.1(3) ?
C4 C5 C6 C1 . . . . -1.1(5) ?
O1 C7 C8 C9 . . . . -13.3(6) ?
N1 C7 C8 C9 . . . . 167.3(4) ?
C7 C8 C9 C10 . . . . 2.3(8) ?
C8 C9 C10 O3 . . . . -171.1(4) ?
C8 C9 C10 O2 . . . . 10.9(7) ?
O1 C7 N1 C1 . . . . 6.8(5) ?
C8 C7 N1 C1 . . . . -173.9(3) ?
C6 C1 N1 C7 . . . . 159.6(3) ?
C2 C1 N1 C7 . . . . -20.9(5) ?
C26 C21 C22 C23 . . . . -0.1(4) ?
N2 C21 C22 C23 . . . . -179.9(2) ?
C21 C22 C23 C24 . . . . -0.8(4) ?
C21 C22 C23 C31 . . . . 180.0(3) ?
C22 C23 C24 C25 . . . . 1.4(4) ?
C31 C23 C24 C25 . . . . -179.3(3) ?
C22 C23 C24 C32 . . . . -178.0(3) ?
C31 C23 C24 C32 . . . . 1.3(4) ?
C23 C24 C25 C26 . . . . -1.2(5) ?
C32 C24 C25 C26 . . . . 178.2(3) ?
C24 C25 C26 C21 . . . . 0.3(5) ?
C22 C21 C26 C25 . . . . 0.4(4) ?
N2 C21 C26 C25 . . . . -179.9(3) ?
O21 C27 C28 C29 . . . . -9.7(6) ?
N2 C27 C28 C29 . . . . 170.8(4) ?
C27 C28 C29 C30 . . . . -0.3(7) ?
C28 C29 C30 O23 . . . . -170.8(4) ?
C28 C29 C30 O22 . . . . 9.5(7) ?
O21 C27 N2 C21 . . . . 7.0(5) ?
C28 C27 N2 C21 . . . . -173.6(3) ?
C26 C21 N2 C27 . . . . 155.7(3) ?
C22 C21 N2 C27 . . . . -24.5(4) ?
C46 C41 C42 C43 . . . . 2.2(4) ?
N3 C41 C42 C43 . . . . 179.5(3) ?
C41 C42 C43 C44 . . . . -1.8(4) ?
C41 C42 C43 C51 . . . . 177.8(3) ?
C42 C43 C44 C45 . . . . 0.0(4) ?
C51 C43 C44 C45 . . . . -179.6(3) ?
C42 C43 C44 C52 . . . . 178.8(3) ?
C51 C43 C44 C52 . . . . -0.8(4) ?
C43 C44 C45 C46 . . . . 1.4(5) ?
C52 C44 C45 C46 . . . . -177.4(3) ?
C44 C45 C46 C41 . . . . -1.0(5) ?
C42 C41 C46 C45 . . . . -0.8(4) ?
N3 C41 C46 C45 . . . . -178.4(3) ?
O41 C47 C48 C49 . . . . 1.8(6) ?
N3 C47 C48 C49 . . . . -177.6(4) ?
C47 C48 C49 C50 . . . . 1.4(7) ?
C48 C49 C50 O43 . . . . -179.9(4) ?
C48 C49 C50 O42 . . . . -0.4(7) ?
O41 C47 N3 C41 . . . . -1.5(5) ?
C48 C47 N3 C41 . . . . 178.0(3) ?
C42 C41 N3 C47 . . . . 18.9(4) ?
C46 C41 N3 C47 . . . . -163.7(3) ?
C66 C61 C62 C63 . . . . -1.0(5) ?
N4 C61 C62 C63 . . . . 179.1(3) ?
C61 C62 C63 C64 . . . . 0.1(5) ?
C61 C62 C63 C71 . . . . 178.8(3) ?
C62 C63 C64 C65 . . . . 0.5(5) ?
C71 C63 C64 C65 . . . . -178.2(3) ?
C62 C63 C64 C72 . . . . 179.6(3) ?
C71 C63 C64 C72 . . . . 1.0(5) ?
C63 C64 C65 C66 . . . . -0.2(5) ?
C72 C64 C65 C66 . . . . -179.3(3) ?
C64 C65 C66 C61 . . . . -0.7(5) ?
C62 C61 C66 C65 . . . . 1.3(5) ?
N4 C61 C66 C65 . . . . -178.8(3) ?
O61 C67 C68 C69 . . . . 7.0(6) ?
N4 C67 C68 C69 . . . . -173.2(4) ?
C67 C68 C69 C70 . . . . 1.3(8) ?
C68 C69 C70 O63 . . . . 175.1(5) ?
C68 C69 C70 O62 . . . . -3.2(7) ?
O61 C67 N4 C61 . . . . -0.3(5) ?
C68 C67 N4 C61 . . . . 179.8(3) ?
C66 C61 N4 C67 . . . . -168.4(3) ?
C62 C61 N4 C67 . . . . 11.4(5) ?
